data_7043244
loop_
_publ_author_name
'Singh, Namrata'
'Das Gupta, Sayak'
'Butcher, Raymond J.'
'Christou, George'

_publ_section_title
;
 Synthesis and Magnetochemistry of Heterometallic Triangular FeIII2LnIII
 (Ln = La, Gd, Tb, Dy, and Ho) and FeIII2YIII Complexes
;
_journal_name_full 'Dalton Trans.'
_journal_paper_doi 10.1039/C7DT00949F
_journal_year 2017
_chemical_formula_moiety 'C42 H54 Fe2 Gd N5 O14, C2 H3 N'
_chemical_formula_sum 'C44 H57 Fe2 Gd N6 O14'
_chemical_formula_weight 1162.90
_space_group_crystal_system monoclinic
_space_group_IT_number 14
_space_group_name_Hall '-P 2ybc'
_space_group_name_H-M_alt 'P 1 21/c 1'
_symmetry_space_group_name_Hall '-P 2ybc'
_symmetry_space_group_name_H-M 'P 1 21/c 1'
_atom_sites_solution_hydrogens geom
_audit_creation_method SHELXL-2014/7
_audit_update_record
;
2017-03-06 deposited with the CCDC.
2017-06-05 downloaded from the CCDC.
;
_cell_angle_alpha 90
_cell_angle_beta 94.656(5)
_cell_angle_gamma 90
_cell_formula_units_Z 4
_cell_length_a 11.859(3)
_cell_length_b 19.698(5)
_cell_length_c 20.530(5)
_cell_measurement_reflns_used 4272
_cell_measurement_temperature 100(2)
_cell_measurement_theta_max 24.43
_cell_measurement_theta_min 2.24
_cell_volume 4780(2)
_computing_cell_refinement 'Bruker SMART'
_computing_data_collection 'Bruker SMART'
_computing_data_reduction 'Bruker SAINT'
_computing_molecular_graphics 'Bruker SHELXTL (Sheldrick, 2008)'
_computing_publication_material 'Bruker SHELXTL (Sheldrick, 2008)'
_computing_structure_refinement 'SHELXL-2014/7 (Sheldrick, 2014)'
_computing_structure_solution 'Bruker SHELXTL'
_diffrn_ambient_temperature 100(2)
_diffrn_measured_fraction_theta_full 0.995
_diffrn_measured_fraction_theta_max 0.934
_diffrn_measurement_device_type 'Bruker Apex 2 CCD area detector'
_diffrn_measurement_method '\f and \w scans'
_diffrn_radiation_type MoK\a
_diffrn_radiation_wavelength 0.71073
_diffrn_reflns_av_unetI/netI 0.0798
_diffrn_reflns_Laue_measured_fraction_full 0.995
_diffrn_reflns_Laue_measured_fraction_max 0.934
_diffrn_reflns_number 11109
_diffrn_reflns_point_group_measured_fraction_full 0.995
_diffrn_reflns_point_group_measured_fraction_max 0.934
_diffrn_reflns_theta_full 25.500
_diffrn_reflns_theta_max 28.315
_diffrn_reflns_theta_min 1.435
_exptl_absorpt_coefficient_mu 2.041
_exptl_absorpt_correction_T_max 0.9596
_exptl_absorpt_correction_T_min 0.5951
_exptl_absorpt_correction_type multi-scan
_exptl_absorpt_process_details
;
PROBLEM: Check Calcd Residual Density  0.34A From      La       4.85 eA-3
RESPONSE: An absorption correction was applied to the data but there was still
a large peaks near the heaviest atom (Gd).
;
_exptl_crystal_colour red-brown
_exptl_crystal_density_diffrn 1.616
_exptl_crystal_description prism
_exptl_crystal_F_000 2364
_exptl_crystal_preparation ', Magnetic properties'
_exptl_crystal_size_max 0.27
_exptl_crystal_size_mid 0.22
_exptl_crystal_size_min 0.16
_refine_diff_density_max 2.523
_refine_diff_density_min -0.984
_refine_diff_density_rms 0.185
_refine_ls_extinction_method none
_refine_ls_goodness_of_fit_ref 1.092
_refine_ls_hydrogen_treatment constr
_refine_ls_matrix_type full
_refine_ls_number_parameters 611
_refine_ls_number_reflns 11109
_refine_ls_number_restraints 6
_refine_ls_restrained_S_all 1.092
_refine_ls_R_factor_all 0.0796
_refine_ls_R_factor_gt 0.0510
_refine_ls_shift/su_max 0.001
_refine_ls_shift/su_mean 0.000
_refine_ls_structure_factor_coef Fsqd
_refine_ls_weighting_details 'w=1/[\s^2^(Fo^2^)+(0.0575P)^2^+9.5371P] where P=(Fo^2^+2Fc^2^)/3'
_refine_ls_weighting_scheme calc
_refine_ls_wR_factor_gt 0.1139
_refine_ls_wR_factor_ref 0.1502
_reflns_Friedel_coverage 0.000
_reflns_number_gt 8021
_reflns_number_total 11109
_reflns_threshold_expression 'I > 2\s(I)'
_cod_data_source_file c7dt00949f2.cif
_cod_data_source_block shelx
_cod_database_code 7043244
_shelx_shelxl_version_number 2014/7
_shelx_space_group_comment
;
The symmetry employed for this shelxl refinement is uniquely defined
by the following loop, which should always be used as a source of
symmetry information in preference to the above space-group names.
They are only intended as comments.
;

loop_
_space_group_symop_operation_xyz
'x, y, z'
'-x, y+1/2, -z+1/2'
'-x, -y, -z'
'x, -y-1/2, z-1/2'

loop_
_atom_site_label
_atom_site_type_symbol
_atom_site_fract_x
_atom_site_fract_y
_atom_site_fract_z
_atom_site_U_iso_or_equiv
_atom_site_adp_type
_atom_site_occupancy
_atom_site_site_symmetry_order
_atom_site_calc_flag
_atom_site_refinement_flags_posn
_atom_site_refinement_flags_adp
Gd Gd 0.42298(2) 0.78874(2) 0.67597(2) 0.01896(10) Uani 1 1 d . .
Fe1 Fe 0.26963(6) 0.70156(4) 0.55632(4) 0.01850(18) Uani 1 1 d . .
Fe2 Fe 0.37929(6) 0.61756(4) 0.67819(4) 0.01853(18) Uani 1 1 d . .
O O 0.3906(3) 0.68274(18) 0.61523(18) 0.0192(8) Uani 1 1 d . .
O1 O 0.3055(3) 0.79690(18) 0.57683(19) 0.0213(8) Uani 1 1 d . .
O2 O 0.4363(3) 0.68675(18) 0.74078(18) 0.0210(8) Uani 1 1 d . .
O3 O 0.2485(3) 0.79001(17) 0.73296(19) 0.0207(8) Uani 1 1 d . .
O4 O 0.3045(3) 0.88834(19) 0.69465(19) 0.0256(9) Uani 1 1 d . .
O5 O 0.5164(3) 0.88393(19) 0.6252(2) 0.0256(9) Uani 1 1 d . .
O6 O 0.5807(3) 0.78173(18) 0.60446(19) 0.0216(8) Uani 1 1 d . .
O7 O 0.4749(3) 0.8326(2) 0.7913(2) 0.0282(9) Uani 1 1 d . .
O8 O 0.6129(3) 0.7937(2) 0.7405(2) 0.0282(9) Uani 1 1 d . .
O9 O 0.6402(4) 0.8188(3) 0.8440(2) 0.0388(11) Uani 1 1 d . .
O10 O 0.1420(3) 0.70295(18) 0.61879(19) 0.0222(8) Uani 1 1 d . .
O11 O 0.2143(3) 0.63408(18) 0.69923(19) 0.0220(8) Uani 1 1 d . .
O12 O 0.2155(3) 0.60266(19) 0.53879(19) 0.0244(9) Uani 1 1 d . .
O13 O 0.3113(3) 0.54227(18) 0.61792(18) 0.0213(8) Uani 1 1 d . .
N1 N 0.1437(4) 0.7533(2) 0.4864(2) 0.0243(11) Uani 1 1 d . .
N2 N 0.3526(4) 0.6885(2) 0.4634(2) 0.0225(10) Uani 1 1 d . .
N3 N 0.3961(4) 0.5546(2) 0.7692(2) 0.0223(10) Uani 1 1 d . .
N4 N 0.5464(4) 0.5689(2) 0.6682(2) 0.0226(10) Uani 1 1 d . .
N5 N 0.5774(4) 0.8151(2) 0.7932(3) 0.0263(11) Uani 1 1 d . .
C1 C 0.2379(5) 0.8494(3) 0.5469(3) 0.0277(13) Uani 1 1 d . .
H1A H 0.2772 0.8704 0.5112 0.033 Uiso 1 1 calc R U
H1B H 0.2244 0.8850 0.5794 0.033 Uiso 1 1 calc R U
C2 C 0.1247(5) 0.8190(3) 0.5193(3) 0.0280(13) Uani 1 1 d . .
H2A H 0.0751 0.8118 0.5552 0.034 Uiso 1 1 calc R U
H2B H 0.0863 0.8510 0.4876 0.034 Uiso 1 1 calc R U
C3 C 0.0369(5) 0.7151(3) 0.4745(3) 0.0286(13) Uani 1 1 d . .
H3A H -0.0178 0.7424 0.4475 0.043 Uiso 1 1 calc R U
H3B H 0.0063 0.7049 0.5164 0.043 Uiso 1 1 calc R U
H3C H 0.0514 0.6726 0.4518 0.043 Uiso 1 1 calc R U
C4 C 0.1963(5) 0.7641(3) 0.4246(3) 0.0246(12) Uani 1 1 d . .
H4A H 0.2452 0.8049 0.4283 0.030 Uiso 1 1 calc R U
H4B H 0.1368 0.7717 0.3887 0.030 Uiso 1 1 calc R U
C5 C 0.2664(5) 0.7027(3) 0.4094(3) 0.0236(12) Uani 1 1 d . U
H5A H 0.2163 0.6628 0.4021 0.028 Uiso 1 1 calc R U
H5B H 0.3039 0.7111 0.3688 0.028 Uiso 1 1 calc R U
C6 C 0.4475(5) 0.7382(3) 0.4644(3) 0.0294(14) Uani 1 1 d . .
H6A H 0.4847 0.7346 0.4237 0.044 Uiso 1 1 calc R U
H6B H 0.5022 0.7283 0.5016 0.044 Uiso 1 1 calc R U
H6C H 0.4178 0.7842 0.4687 0.044 Uiso 1 1 calc R U
C7 C 0.4014(5) 0.6208(3) 0.4528(3) 0.0284(13) Uani 1 1 d . .
H7A H 0.4345 0.6201 0.4106 0.043 Uiso 1 1 calc R U
H7B H 0.3417 0.5864 0.4529 0.043 Uiso 1 1 calc R U
H7C H 0.4602 0.6110 0.4878 0.043 Uiso 1 1 calc R U
C8 C 0.4469(5) 0.6705(3) 0.8083(3) 0.0278(13) Uani 1 1 d . .
H8A H 0.4178 0.7085 0.8336 0.033 Uiso 1 1 calc R U
H8B H 0.5277 0.6637 0.8230 0.033 Uiso 1 1 calc R U
C9 C 0.3802(5) 0.6057(3) 0.8207(3) 0.0293(14) Uani 1 1 d . .
H9A H 0.4064 0.5867 0.8640 0.035 Uiso 1 1 calc R U
H9B H 0.2988 0.6167 0.8211 0.035 Uiso 1 1 calc R U
C10 C 0.3093(5) 0.5000(3) 0.7706(3) 0.0333(15) Uani 1 1 d . .
H10A H 0.3183 0.4764 0.8127 0.050 Uiso 1 1 calc R U
H10B H 0.3189 0.4677 0.7352 0.050 Uiso 1 1 calc R U
H10C H 0.2335 0.5201 0.7648 0.050 Uiso 1 1 calc R U
C11 C 0.5103(5) 0.5239(3) 0.7758(3) 0.0275(13) Uani 1 1 d . .
H11A H 0.5089 0.4819 0.8022 0.033 Uiso 1 1 calc R U
H11B H 0.5643 0.5559 0.7987 0.033 Uiso 1 1 calc R U
C12 C 0.5488(5) 0.5075(3) 0.7100(3) 0.0269(13) Uani 1 1 d . .
H12A H 0.6267 0.4891 0.7152 0.032 Uiso 1 1 calc R U
H12B H 0.4988 0.4723 0.6888 0.032 Uiso 1 1 calc R U
C13 C 0.5642(5) 0.5496(3) 0.6001(3) 0.0286(13) Uani 1 1 d . .
H13A H 0.6357 0.5249 0.5994 0.043 Uiso 1 1 calc R U
H13B H 0.5669 0.5906 0.5733 0.043 Uiso 1 1 calc R U
H13C H 0.5017 0.5206 0.5827 0.043 Uiso 1 1 calc R U
C14 C 0.6396(5) 0.6165(3) 0.6902(3) 0.0251(12) Uani 1 1 d . .
H14A H 0.7125 0.5934 0.6887 0.038 Uiso 1 1 calc R U
H14B H 0.6303 0.6311 0.7351 0.038 Uiso 1 1 calc R U
H14C H 0.6372 0.6562 0.6614 0.038 Uiso 1 1 calc R U
C15 C 0.2372(5) 0.8539(3) 0.7260(3) 0.0231(12) Uani 1 1 d . .
C16 C 0.1413(4) 0.8887(3) 0.7560(3) 0.0214(12) Uani 1 1 d . .
C17 C 0.1305(5) 0.9595(3) 0.7517(3) 0.0282(13) Uani 1 1 d . .
H17A H 0.1830 0.9851 0.7293 0.034 Uiso 1 1 calc R U
C18 C 0.0436(5) 0.9921(3) 0.7801(3) 0.0336(15) Uani 1 1 d . .
H18A H 0.0369 1.0401 0.7772 0.040 Uiso 1 1 calc R U
C19 C -0.0340(5) 0.9552(3) 0.8127(3) 0.0312(14) Uani 1 1 d . .
H19A H -0.0932 0.9778 0.8324 0.037 Uiso 1 1 calc R U
C20 C -0.0245(5) 0.8850(3) 0.8164(3) 0.0265(13) Uani 1 1 d . .
H20A H -0.0777 0.8594 0.8384 0.032 Uiso 1 1 calc R U
C21 C 0.0629(5) 0.8521(3) 0.7880(3) 0.0243(12) Uani 1 1 d . .
H21A H 0.0688 0.8041 0.7905 0.029 Uiso 1 1 calc R U
C22 C 0.5749(4) 0.8441(3) 0.5925(3) 0.0213(12) Uani 1 1 d . .
C23 C 0.6329(5) 0.8719(3) 0.5364(3) 0.0257(13) Uani 1 1 d . .
C24 C 0.7018(5) 0.8307(3) 0.5022(3) 0.0327(14) Uani 1 1 d . .
H24A H 0.7143 0.7850 0.5156 0.039 Uiso 1 1 calc R U
C25 C 0.7522(6) 0.8551(4) 0.4494(3) 0.0422(17) Uani 1 1 d . .
H25A H 0.8004 0.8264 0.4269 0.051 Uiso 1 1 calc R U
C26 C 0.7335(6) 0.9210(4) 0.4283(3) 0.0428(18) Uani 1 1 d . .
H26A H 0.7667 0.9369 0.3906 0.051 Uiso 1 1 calc R U
C27 C 0.6672(7) 0.9637(4) 0.4619(4) 0.0467(19) Uani 1 1 d . .
H27A H 0.6555 1.0093 0.4481 0.056 Uiso 1 1 calc R U
C28 C 0.6172(6) 0.9392(3) 0.5165(3) 0.0343(15) Uani 1 1 d . .
H28A H 0.5721 0.9686 0.5403 0.041 Uiso 1 1 calc R U
C29 C 0.1400(5) 0.6735(3) 0.6728(3) 0.0227(12) Uani 1 1 d . .
C30 C 0.0380(4) 0.6866(3) 0.7094(3) 0.0203(11) Uani 1 1 d . .
C31 C -0.0502(5) 0.7269(3) 0.6817(3) 0.0243(12) Uani 1 1 d . .
H31A H -0.0457 0.7457 0.6393 0.029 Uiso 1 1 calc R U
C32 C -0.1442(5) 0.7395(3) 0.7158(3) 0.0259(13) Uani 1 1 d . .
H32A H -0.2040 0.7669 0.6968 0.031 Uiso 1 1 calc R U
C33 C -0.1513(5) 0.7119(3) 0.7781(3) 0.0255(13) Uani 1 1 d . .
H33A H -0.2157 0.7207 0.8015 0.031 Uiso 1 1 calc R U
C34 C -0.0645(5) 0.6721(3) 0.8052(3) 0.0261(13) Uani 1 1 d . .
H34A H -0.0691 0.6534 0.8476 0.031 Uiso 1 1 calc R U
C35 C 0.0305(5) 0.6589(3) 0.7709(3) 0.0240(12) Uani 1 1 d . .
H35A H 0.0898 0.6310 0.7898 0.029 Uiso 1 1 calc R U
C36 C 0.2509(5) 0.5477(3) 0.5652(3) 0.0225(12) Uani 1 1 d . .
C37 C 0.2206(4) 0.4827(3) 0.5286(3) 0.0208(11) Uani 1 1 d . .
C38 C 0.1490(5) 0.4826(3) 0.4712(3) 0.0256(13) Uani 1 1 d . .
H38A H 0.1141 0.5235 0.4555 0.031 Uiso 1 1 calc R U
C39 C 0.1291(5) 0.4223(3) 0.4373(3) 0.0297(14) Uani 1 1 d . .
H39A H 0.0773 0.4213 0.3995 0.036 Uiso 1 1 calc R U
C40 C 0.1837(5) 0.3643(3) 0.4581(3) 0.0300(14) Uani 1 1 d . .
H40A H 0.1729 0.3239 0.4331 0.036 Uiso 1 1 calc R U
C41 C 0.2549(5) 0.3632(3) 0.5153(3) 0.0323(14) Uani 1 1 d . .
H41A H 0.2908 0.3222 0.5299 0.039 Uiso 1 1 calc R U
C42 C 0.2730(5) 0.4232(3) 0.5512(3) 0.0240(12) Uani 1 1 d . .
H42A H 0.3208 0.4232 0.5906 0.029 Uiso 1 1 calc R U
N1S N 0.1032(8) 0.5522(4) 0.8996(4) 0.083(3) Uani 1 1 d . .
C1S C 0.0930(7) 0.4959(5) 0.8922(4) 0.055(2) Uani 1 1 d . .
C2S C 0.0856(8) 0.4225(4) 0.8804(5) 0.067(3) Uani 1 1 d . .
H2S1 H 0.1186 0.4118 0.8393 0.100 Uiso 1 1 calc R U
H2S2 H 0.0061 0.4085 0.8773 0.100 Uiso 1 1 calc R U
H2S3 H 0.1273 0.3984 0.9165 0.100 Uiso 1 1 calc R U

loop_
_atom_site_aniso_label
_atom_site_aniso_U_11
_atom_site_aniso_U_22
_atom_site_aniso_U_33
_atom_site_aniso_U_23
_atom_site_aniso_U_13
_atom_site_aniso_U_12
Gd 0.01978(15) 0.01804(15) 0.01940(16) -0.00150(11) 0.00360(11) -0.00008(10)
Fe1 0.0199(4) 0.0189(4) 0.0169(4) -0.0001(3) 0.0030(3) 0.0007(3)
Fe2 0.0201(4) 0.0170(4) 0.0186(4) 0.0004(3) 0.0021(3) 0.0031(3)
O 0.0175(19) 0.0182(18) 0.023(2) 0.0023(16) 0.0057(15) 0.0053(15)
O1 0.022(2) 0.0183(19) 0.023(2) -0.0042(16) -0.0014(16) 0.0030(15)
O2 0.028(2) 0.0180(18) 0.017(2) -0.0083(16) 0.0004(16) -0.0054(15)
O3 0.022(2) 0.0149(19) 0.026(2) -0.0035(16) 0.0060(16) 0.0008(14)
O4 0.024(2) 0.026(2) 0.027(2) 0.0002(18) 0.0040(17) -0.0039(16)
O5 0.025(2) 0.020(2) 0.032(2) -0.0004(18) 0.0066(18) -0.0030(16)
O6 0.023(2) 0.020(2) 0.023(2) -0.0014(16) 0.0116(16) 0.0003(15)
O7 0.027(2) 0.029(2) 0.029(2) -0.0050(19) 0.0094(18) 0.0050(17)
O8 0.024(2) 0.040(3) 0.021(2) -0.0048(19) 0.0082(17) 0.0020(18)
O9 0.032(2) 0.062(3) 0.022(2) -0.009(2) -0.0042(19) -0.002(2)
O10 0.022(2) 0.024(2) 0.021(2) 0.0015(17) 0.0056(16) 0.0048(15)
O11 0.0213(19) 0.0205(19) 0.025(2) 0.0028(17) 0.0046(16) 0.0032(15)
O12 0.025(2) 0.021(2) 0.028(2) -0.0002(17) 0.0024(17) 0.0000(16)
O13 0.025(2) 0.0193(19) 0.020(2) -0.0015(16) -0.0001(16) -0.0016(15)
N1 0.020(2) 0.027(3) 0.026(3) 0.005(2) -0.002(2) -0.0019(19)
N2 0.020(2) 0.028(3) 0.019(2) -0.001(2) 0.0023(19) -0.0029(19)
N3 0.023(2) 0.020(2) 0.023(3) 0.001(2) 0.001(2) 0.0021(19)
N4 0.024(2) 0.018(2) 0.026(3) -0.003(2) 0.003(2) 0.0005(18)
N5 0.027(3) 0.024(3) 0.029(3) 0.000(2) 0.007(2) 0.003(2)
C1 0.034(3) 0.033(3) 0.017(3) 0.010(3) 0.004(2) 0.008(3)
C2 0.029(3) 0.021(3) 0.033(3) -0.002(3) -0.003(3) 0.010(2)
C3 0.020(3) 0.034(3) 0.032(3) 0.003(3) 0.000(3) -0.002(2)
C4 0.025(3) 0.027(3) 0.021(3) 0.000(2) 0.000(2) 0.003(2)
C5 0.031(3) 0.030(3) 0.012(2) 0.002(2) 0.010(2) -0.006(2)
C6 0.033(3) 0.035(3) 0.022(3) 0.001(3) 0.008(3) -0.003(3)
C7 0.032(3) 0.028(3) 0.026(3) -0.003(3) 0.006(3) 0.007(2)
C8 0.038(3) 0.029(3) 0.017(3) 0.002(2) 0.006(3) 0.002(3)
C9 0.036(3) 0.031(3) 0.022(3) 0.006(3) 0.006(3) -0.002(3)
C10 0.032(3) 0.032(3) 0.036(4) 0.006(3) -0.003(3) -0.005(3)
C11 0.022(3) 0.023(3) 0.037(4) 0.007(3) 0.000(3) 0.001(2)
C12 0.025(3) 0.020(3) 0.035(3) -0.002(3) 0.000(3) 0.005(2)
C13 0.027(3) 0.029(3) 0.029(3) -0.009(3) 0.001(3) 0.010(2)
C14 0.022(3) 0.024(3) 0.030(3) -0.002(3) 0.006(2) -0.003(2)
C15 0.025(3) 0.024(3) 0.020(3) -0.004(2) 0.000(2) 0.000(2)
C16 0.020(3) 0.027(3) 0.017(3) -0.003(2) -0.003(2) 0.008(2)
C17 0.029(3) 0.028(3) 0.027(3) 0.003(3) 0.000(3) -0.003(2)
C18 0.030(3) 0.031(3) 0.038(4) -0.004(3) -0.006(3) 0.014(3)
C19 0.027(3) 0.042(4) 0.025(3) -0.005(3) 0.004(3) 0.010(3)
C20 0.019(3) 0.034(3) 0.028(3) 0.000(3) 0.005(2) 0.000(2)
C21 0.024(3) 0.024(3) 0.025(3) 0.006(2) 0.002(2) 0.002(2)
C22 0.014(3) 0.019(3) 0.031(3) -0.001(2) 0.006(2) -0.002(2)
C23 0.022(3) 0.027(3) 0.028(3) 0.002(3) 0.003(2) -0.001(2)
C24 0.031(3) 0.033(3) 0.035(4) 0.003(3) 0.011(3) -0.002(3)
C25 0.042(4) 0.054(5) 0.034(4) 0.011(3) 0.022(3) 0.006(3)
C26 0.053(5) 0.048(4) 0.030(4) 0.004(3) 0.022(3) -0.013(3)
C27 0.063(5) 0.035(4) 0.045(4) 0.011(3) 0.017(4) -0.011(3)
C28 0.041(4) 0.023(3) 0.040(4) -0.005(3) 0.013(3) 0.001(3)
C29 0.021(3) 0.025(3) 0.021(3) -0.002(2) 0.000(2) -0.002(2)
C30 0.020(3) 0.016(3) 0.024(3) -0.003(2) -0.001(2) -0.004(2)
C31 0.029(3) 0.026(3) 0.018(3) -0.004(2) 0.002(2) -0.006(2)
C32 0.018(3) 0.028(3) 0.033(3) -0.008(3) 0.002(2) -0.003(2)
C33 0.017(3) 0.032(3) 0.028(3) -0.004(3) 0.010(2) -0.003(2)
C34 0.023(3) 0.031(3) 0.024(3) -0.005(3) 0.007(2) -0.004(2)
C35 0.023(3) 0.024(3) 0.024(3) -0.001(2) -0.001(2) 0.002(2)
C36 0.019(3) 0.030(3) 0.020(3) 0.000(2) 0.010(2) -0.001(2)
C37 0.020(3) 0.024(3) 0.020(3) 0.002(2) 0.007(2) -0.003(2)
C38 0.026(3) 0.027(3) 0.024(3) -0.001(3) -0.001(2) -0.002(2)
C39 0.031(3) 0.031(3) 0.027(3) 0.003(3) 0.001(3) -0.008(3)
C40 0.031(3) 0.022(3) 0.036(4) -0.003(3) 0.001(3) -0.005(2)
C41 0.038(4) 0.022(3) 0.036(4) -0.006(3) -0.003(3) -0.002(3)
C42 0.032(3) 0.021(3) 0.019(3) 0.001(2) 0.001(2) -0.002(2)
N1S 0.143(8) 0.061(5) 0.043(4) -0.004(4) 0.000(5) 0.013(5)
C1S 0.062(5) 0.058(5) 0.043(5) 0.006(4) -0.011(4) -0.002(4)
C2S 0.067(6) 0.050(5) 0.080(7) 0.018(5) -0.014(5) -0.017(4)

loop_
_atom_type_symbol
_atom_type_description
_atom_type_scat_dispersion_real
_atom_type_scat_dispersion_imag
_atom_type_scat_source
C C 0.0033 0.0016 'International Tables Vol C Tables 4.2.6.8 and 6.1.1.4'
H H 0.0000 0.0000 'International Tables Vol C Tables 4.2.6.8 and 6.1.1.4'
N N 0.0061 0.0033 'International Tables Vol C Tables 4.2.6.8 and 6.1.1.4'
O O 0.0106 0.0060 'International Tables Vol C Tables 4.2.6.8 and 6.1.1.4'
Fe Fe 0.3463 0.8444 'International Tables Vol C Tables 4.2.6.8 and 6.1.1.4'
Gd Gd -0.1653 3.9035 'International Tables Vol C Tables 4.2.6.8 and 6.1.1.4'

loop_
_geom_angle_atom_site_label_1
_geom_angle_atom_site_label_2
_geom_angle_atom_site_label_3
_geom_angle
O1 Gd O2 122.50(12)
O1 Gd O 64.18(12)
O2 Gd O 64.53(12)
O1 Gd O5 80.69(13)
O2 Gd O5 149.42(13)
O Gd O5 119.58(13)
O1 Gd O3 87.10(13)
O2 Gd O3 76.44(12)
O Gd O3 98.52(12)
O5 Gd O3 128.39(12)
O1 Gd O4 77.12(12)
O2 Gd O4 126.28(13)
O Gd O4 133.77(12)
O5 Gd O4 74.94(13)
O3 Gd O4 53.45(12)
O1 Gd O6 85.09(13)
O2 Gd O6 105.22(13)
O Gd O6 75.21(12)
O5 Gd O6 53.22(12)
O3 Gd O6 171.58(12)
O4 Gd O6 127.28(12)
O1 Gd O8 152.15(14)
O2 Gd O8 74.10(13)
O Gd O8 113.42(12)
O5 Gd O8 77.20(13)
O3 Gd O8 120.01(13)
O4 Gd O8 112.61(13)
O6 Gd O8 68.14(13)
O1 Gd O7 148.56(12)
O2 Gd O7 76.68(12)
O Gd O7 141.18(13)
O5 Gd O7 92.98(13)
O3 Gd O7 72.75(13)
O4 Gd O7 71.51(13)
O6 Gd O7 115.67(13)
O8 Gd O7 50.25(12)
O1 Gd C22 79.14(15)
O2 Gd C22 130.19(14)
O Gd C22 95.89(14)
O5 Gd C22 26.97(14)
O3 Gd C22 153.33(14)
O4 Gd C22 100.85(14)
O6 Gd C22 26.54(13)
O8 Gd C22 73.45(15)
O7 Gd C22 108.47(15)
O1 Gd C15 81.95(14)
O2 Gd C15 101.36(15)
O Gd C15 118.70(14)
O5 Gd C15 101.56(15)
O3 Gd C15 26.85(14)
O4 Gd C15 26.63(14)
O6 Gd C15 153.38(15)
O8 Gd C15 118.88(14)
O7 Gd C15 69.11(14)
C22 Gd C15 127.29(16)
O1 Gd N5 165.63(13)
O2 Gd N5 71.80(13)
O Gd N5 128.88(12)
O5 Gd N5 86.55(14)
O3 Gd N5 95.77(13)
O4 Gd N5 93.26(13)
O6 Gd N5 92.57(14)
O8 Gd N5 25.21(13)
O7 Gd N5 25.19(12)
C22 Gd N5 92.45(15)
C15 Gd N5 94.26(15)
O Fe1 O1 84.71(16)
O Fe1 O10 99.60(16)
O1 Fe1 O10 90.64(16)
O Fe1 O12 97.98(16)
O1 Fe1 O12 173.94(16)
O10 Fe1 O12 83.57(15)
O Fe1 N2 99.46(17)
O1 Fe1 N2 100.98(17)
O10 Fe1 N2 158.48(16)
O12 Fe1 N2 83.99(16)
O Fe1 N1 163.99(17)
O1 Fe1 N1 79.80(16)
O10 Fe1 N1 84.67(17)
O12 Fe1 N1 97.83(16)
N2 Fe1 N1 79.71(18)
O Fe1 Gd 44.22(11)
O1 Fe1 Gd 42.98(11)
O10 Fe1 Gd 85.45(11)
O12 Fe1 Gd 137.70(11)
N2 Fe1 Gd 115.37(12)
N1 Fe1 Gd 121.63(13)
O Fe2 O2 86.21(17)
O Fe2 O13 97.39(16)
O2 Fe2 O13 175.48(16)
O Fe2 O11 99.33(15)
O2 Fe2 O11 92.04(16)
O13 Fe2 O11 84.70(15)
O Fe2 N4 96.85(17)
O2 Fe2 N4 95.61(17)
O13 Fe2 N4 86.70(16)
O11 Fe2 N4 162.52(16)
O Fe2 N3 165.78(17)
O2 Fe2 N3 80.49(16)
O13 Fe2 N3 96.15(16)
O11 Fe2 N3 86.22(16)
N4 Fe2 N3 79.60(17)
O Fe2 Gd 43.87(12)
O2 Fe2 Gd 43.56(11)
O13 Fe2 Gd 139.30(11)
O11 Fe2 Gd 89.68(10)
N4 Fe2 Gd 106.66(12)
N3 Fe2 Gd 123.72(12)
Fe2 O Fe1 120.5(2)
Fe2 O Gd 104.81(17)
Fe1 O Gd 104.19(15)
C1 O1 Fe1 119.9(3)
C1 O1 Gd 133.8(3)
Fe1 O1 Gd 102.75(15)
C8 O2 Fe2 118.9(3)
C8 O2 Gd 136.5(3)
Fe2 O2 Gd 102.40(16)
C15 O3 Gd 92.4(3)
C15 O4 Gd 92.5(3)
C22 O5 Gd 92.1(3)
C22 O6 Gd 91.6(3)
N5 O7 Gd 95.5(3)
N5 O8 Gd 96.8(3)
C29 O10 Fe1 127.7(4)
C29 O11 Fe2 130.3(4)
C36 O12 Fe1 129.9(4)
C36 O13 Fe2 128.9(4)
C4 N1 C3 110.4(5)
C4 N1 C2 110.9(5)
C3 N1 C2 111.1(5)
C4 N1 Fe1 108.1(3)
C3 N1 Fe1 113.2(3)
C2 N1 Fe1 102.9(3)
C5 N2 C7 108.4(4)
C5 N2 C6 111.3(4)
C7 N2 C6 106.9(5)
C5 N2 Fe1 107.1(3)
C7 N2 Fe1 115.8(4)
C6 N2 Fe1 107.3(3)
C11 N3 C9 112.4(5)
C11 N3 C10 109.4(4)
C9 N3 C10 110.4(5)
C11 N3 Fe2 108.7(4)
C9 N3 Fe2 102.2(3)
C10 N3 Fe2 113.6(3)
C13 N4 C12 109.9(4)
C13 N4 C14 106.8(5)
C12 N4 C14 111.0(4)
C13 N4 Fe2 113.2(3)
C12 N4 Fe2 105.8(3)
C14 N4 Fe2 110.2(3)
O9 N5 O7 121.7(5)
O9 N5 O8 121.5(5)
O7 N5 O8 116.8(5)
O9 N5 Gd 172.9(4)
O7 N5 Gd 59.3(3)
O8 N5 Gd 58.0(3)
O1 C1 C2 108.8(5)
O1 C1 H1A 109.9
C2 C1 H1A 109.9
O1 C1 H1B 109.9
C2 C1 H1B 109.9
H1A C1 H1B 108.3
N1 C2 C1 110.3(5)
N1 C2 H2A 109.6
C1 C2 H2A 109.6
N1 C2 H2B 109.6
C1 C2 H2B 109.6
H2A C2 H2B 108.1
N1 C3 H3A 109.5
N1 C3 H3B 109.5
H3A C3 H3B 109.5
N1 C3 H3C 109.5
H3A C3 H3C 109.5
H3B C3 H3C 109.5
N1 C4 C5 109.9(5)
N1 C4 H4A 109.7
C5 C4 H4A 109.7
N1 C4 H4B 109.7
C5 C4 H4B 109.7
H4A C4 H4B 108.2
N2 C5 C4 110.8(4)
N2 C5 H5A 109.5
C4 C5 H5A 109.5
N2 C5 H5B 109.5
C4 C5 H5B 109.5
H5A C5 H5B 108.1
N2 C6 H6A 109.5
N2 C6 H6B 109.5
H6A C6 H6B 109.5
N2 C6 H6C 109.5
H6A C6 H6C 109.5
H6B C6 H6C 109.5
N2 C7 H7A 109.5
N2 C7 H7B 109.5
H7A C7 H7B 109.5
N2 C7 H7C 109.5
H7A C7 H7C 109.5
H7B C7 H7C 109.5
O2 C8 C9 110.2(5)
O2 C8 H8A 109.6
C9 C8 H8A 109.6
O2 C8 H8B 109.6
C9 C8 H8B 109.6
H8A C8 H8B 108.1
N3 C9 C8 110.4(5)
N3 C9 H9A 109.6
C8 C9 H9A 109.6
N3 C9 H9B 109.6
C8 C9 H9B 109.6
H9A C9 H9B 108.1
N3 C10 H10A 109.5
N3 C10 H10B 109.5
H10A C10 H10B 109.5
N3 C10 H10C 109.5
H10A C10 H10C 109.5
H10B C10 H10C 109.5
N3 C11 C12 110.5(5)
N3 C11 H11A 109.5
C12 C11 H11A 109.5
N3 C11 H11B 109.5
C12 C11 H11B 109.5
H11A C11 H11B 108.1
N4 C12 C11 110.7(5)
N4 C12 H12A 109.5
C11 C12 H12A 109.5
N4 C12 H12B 109.5
C11 C12 H12B 109.5
H12A C12 H12B 108.1
N4 C13 H13A 109.5
N4 C13 H13B 109.5
H13A C13 H13B 109.5
N4 C13 H13C 109.5
H13A C13 H13C 109.5
H13B C13 H13C 109.5
N4 C14 H14A 109.5
N4 C14 H14B 109.5
H14A C14 H14B 109.5
N4 C14 H14C 109.5
H14A C14 H14C 109.5
H14B C14 H14C 109.5
O4 C15 O3 121.5(5)
O4 C15 C16 119.7(5)
O3 C15 C16 118.8(5)
O4 C15 Gd 60.9(3)
O3 C15 Gd 60.7(3)
C16 C15 Gd 177.1(4)
C21 C16 C17 119.0(5)
C21 C16 C15 121.2(5)
C17 C16 C15 119.7(5)
C18 C17 C16 120.2(6)
C18 C17 H17A 119.9
C16 C17 H17A 119.9
C17 C18 C19 120.5(6)
C17 C18 H18A 119.8
C19 C18 H18A 119.8
C18 C19 C20 119.6(6)
C18 C19 H19A 120.2
C20 C19 H19A 120.2
C21 C20 C19 120.0(6)
C21 C20 H20A 120.0
C19 C20 H20A 120.0
C16 C21 C20 120.7(5)
C16 C21 H21A 119.7
C20 C21 H21A 119.7
O6 C22 O5 121.6(5)
O6 C22 C23 119.2(5)
O5 C22 C23 119.0(5)
O6 C22 Gd 61.8(3)
O5 C22 Gd 60.9(3)
C23 C22 Gd 166.6(4)
C24 C23 C28 118.6(6)
C24 C23 C22 120.3(5)
C28 C23 C22 121.1(5)
C25 C24 C23 120.8(6)
C25 C24 H24A 119.6
C23 C24 H24A 119.6
C24 C25 C26 120.6(7)
C24 C25 H25A 119.7
C26 C25 H25A 119.7
C27 C26 C25 120.1(6)
C27 C26 H26A 119.9
C25 C26 H26A 119.9
C26 C27 C28 119.3(6)
C26 C27 H27A 120.4
C28 C27 H27A 120.4
C23 C28 C27 120.6(6)
C23 C28 H28A 119.7
C27 C28 H28A 119.7
O10 C29 O11 127.0(5)
O10 C29 C30 116.0(5)
O11 C29 C30 117.0(5)
C35 C30 C31 119.6(5)
C35 C30 C29 120.3(5)
C31 C30 C29 120.1(5)
C32 C31 C30 120.1(6)
C32 C31 H31A 119.9
C30 C31 H31A 119.9
C31 C32 C33 120.2(5)
C31 C32 H32A 119.9
C33 C32 H32A 119.9
C34 C33 C32 119.5(5)
C34 C33 H33A 120.2
C32 C33 H33A 120.2
C33 C34 C35 120.5(6)
C33 C34 H34A 119.8
C35 C34 H34A 119.8
C30 C35 C34 120.0(5)
C30 C35 H35A 120.0
C34 C35 H35A 120.0
O13 C36 O12 126.1(5)
O13 C36 C37 116.9(5)
O12 C36 C37 117.0(5)
C42 C37 C38 120.4(5)
C42 C37 C36 117.9(5)
C38 C37 C36 121.5(5)
C39 C38 C37 119.4(5)
C39 C38 H38A 120.3
C37 C38 H38A 120.3
C40 C39 C38 120.1(6)
C40 C39 H39A 119.9
C38 C39 H39A 119.9
C39 C40 C41 121.2(6)
C39 C40 H40A 119.4
C41 C40 H40A 119.4
C40 C41 C42 119.2(6)
C40 C41 H41A 120.4
C42 C41 H41A 120.4
C37 C42 C41 119.5(5)
C37 C42 H42A 120.3
C41 C42 H42A 120.3
N1S C1S C2S 176.6(11)
C1S C2S H2S1 109.5
C1S C2S H2S2 109.5
H2S1 C2S H2S2 109.5
C1S C2S H2S3 109.5
H2S1 C2S H2S3 109.5
H2S2 C2S H2S3 109.5

loop_
_geom_bond_atom_site_label_1
_geom_bond_atom_site_label_2
_geom_bond_distance
Gd O1 2.377(4)
Gd O2 2.408(4)
Gd O 2.446(4)
Gd O5 2.453(4)
Gd O3 2.458(4)
Gd O4 2.462(4)
Gd O6 2.474(4)
Gd O8 2.520(4)
Gd O7 2.549(4)
Gd C22 2.805(6)
Gd C15 2.816(6)
Gd N5 2.951(5)
Fe1 O 1.838(4)
Fe1 O1 1.964(4)
Fe1 O10 2.062(4)
Fe1 O12 2.073(4)
Fe1 N2 2.231(5)
Fe1 N1 2.232(5)
Fe2 O 1.835(4)
Fe2 O2 1.956(4)
Fe2 O13 2.054(4)
Fe2 O11 2.063(4)
Fe2 N4 2.226(5)
Fe2 N3 2.238(5)
O1 C1 1.418(6)
O2 C8 1.418(7)
O3 C15 1.273(6)
O4 C15 1.263(7)
O5 C22 1.273(6)
O6 C22 1.254(6)
O7 N5 1.262(6)
O8 N5 1.266(6)
O9 N5 1.233(6)
O10 C29 1.253(7)
O11 C29 1.264(6)
O12 C36 1.267(7)
O13 C36 1.253(6)
N1 C4 1.474(7)
N1 C3 1.477(7)
N1 C2 1.484(7)
N2 C5 1.473(7)
N2 C7 1.477(7)
N2 C6 1.489(7)
N3 C11 1.480(7)
N3 C9 1.481(7)
N3 C10 1.491(7)
N4 C13 1.478(7)
N4 C12 1.483(7)
N4 C14 1.491(7)
C1 C2 1.535(8)
C1 H1A 0.9900
C1 H1B 0.9900
C2 H2A 0.9900
C2 H2B 0.9900
C3 H3A 0.9800
C3 H3B 0.9800
C3 H3C 0.9800
C4 C5 1.515(8)
C4 H4A 0.9900
C4 H4B 0.9900
C5 H5A 0.9900
C5 H5B 0.9900
C6 H6A 0.9800
C6 H6B 0.9800
C6 H6C 0.9800
C7 H7A 0.9800
C7 H7B 0.9800
C7 H7C 0.9800
C8 C9 1.533(8)
C8 H8A 0.9900
C8 H8B 0.9900
C9 H9A 0.9900
C9 H9B 0.9900
C10 H10A 0.9800
C10 H10B 0.9800
C10 H10C 0.9800
C11 C12 1.495(8)
C11 H11A 0.9900
C11 H11B 0.9900
C12 H12A 0.9900
C12 H12B 0.9900
C13 H13A 0.9800
C13 H13B 0.9800
C13 H13C 0.9800
C14 H14A 0.9800
C14 H14B 0.9800
C14 H14C 0.9800
C15 C16 1.501(8)
C16 C21 1.383(8)
C16 C17 1.404(8)
C17 C18 1.382(8)
C17 H17A 0.9500
C18 C19 1.387(9)
C18 H18A 0.9500
C19 C20 1.389(9)
C19 H19A 0.9500
C20 C21 1.389(8)
C20 H20A 0.9500
C21 H21A 0.9500
C22 C23 1.493(8)
C23 C24 1.384(8)
C23 C28 1.395(8)
C24 C25 1.367(9)
C24 H24A 0.9500
C25 C26 1.381(10)
C25 H25A 0.9500
C26 C27 1.373(10)
C26 H26A 0.9500
C27 C28 1.396(9)
C27 H27A 0.9500
C28 H28A 0.9500
C29 C30 1.498(8)
C30 C35 1.384(8)
C30 C31 1.396(8)
C31 C32 1.387(8)
C31 H31A 0.9500
C32 C33 1.398(8)
C32 H32A 0.9500
C33 C34 1.376(8)
C33 H33A 0.9500
C34 C35 1.402(8)
C34 H34A 0.9500
C35 H35A 0.9500
C36 C37 1.514(8)
C37 C42 1.388(8)
C37 C38 1.395(8)
C38 C39 1.389(8)
C38 H38A 0.9500
C39 C40 1.365(8)
C39 H39A 0.9500
C40 C41 1.390(8)
C40 H40A 0.9500
C41 C42 1.399(8)
C41 H41A 0.9500
C42 H42A 0.9500
N1S C1S 1.124(10)
C1S C2S 1.467(12)
C2S H2S1 0.9800
C2S H2S2 0.9800
C2S H2S3 0.9800

loop_
_geom_hbond_atom_site_label_D
_geom_hbond_atom_site_label_H
_geom_hbond_atom_site_label_A
_geom_hbond_distance_DH
_geom_hbond_distance_HA
_geom_hbond_distance_DA
_geom_hbond_angle_DHA
_geom_hbond_site_symmetry_A
C1 H1B O4 0.99 2.48 3.167(7) 126.3 .
C2 H2B N1S 0.99 2.65 3.527(10) 148.4 4_575
C3 H3B O10 0.98 2.54 3.128(7) 118.3 .
C6 H6B O6 0.98 2.47 3.280(7) 139.4 .
C7 H7B O12 0.98 2.43 2.956(7) 113.5 .
C10 H10C O11 0.98 2.62 3.181(7) 116.8 .
C11 H11A O5 0.99 2.47 3.455(7) 172.4 2_646
C13 H13C O13 0.98 2.46 3.054(7) 118.4 .

loop_
_geom_torsion_atom_site_label_1
_geom_torsion_atom_site_label_2
_geom_torsion_atom_site_label_3
_geom_torsion_atom_site_label_4
_geom_torsion
O2 Fe2 O Fe1 -128.5(2)
O13 Fe2 O Fe1 48.8(2)
O11 Fe2 O Fe1 -37.0(2)
N4 Fe2 O Fe1 136.3(2)
N3 Fe2 O Fe1 -149.1(6)
Gd Fe2 O Fe1 -116.7(3)
O2 Fe2 O Gd -11.76(15)
O13 Fe2 O Gd 165.50(15)
O11 Fe2 O Gd 79.69(16)
N4 Fe2 O Gd -106.96(16)
N3 Fe2 O Gd -32.4(7)
O1 Fe1 O Fe2 133.6(2)
O10 Fe1 O Fe2 43.9(2)
O12 Fe1 O Fe2 -40.9(2)
N2 Fe1 O Fe2 -126.1(2)
N1 Fe1 O Fe2 148.2(6)
Gd Fe1 O Fe2 117.0(3)
O1 Fe1 O Gd 16.57(16)
O10 Fe1 O Gd -73.18(16)
O12 Fe1 O Gd -157.96(15)
N2 Fe1 O Gd 116.85(16)
N1 Fe1 O Gd 31.2(7)
Gd O7 N5 O9 -171.8(5)
Gd O7 N5 O8 8.2(5)
Gd O8 N5 O9 171.7(5)
Gd O8 N5 O7 -8.3(5)
Fe1 O1 C1 C2 17.9(6)
Gd O1 C1 C2 -137.1(4)
C4 N1 C2 C1 -71.3(6)
C3 N1 C2 C1 165.6(5)
Fe1 N1 C2 C1 44.2(5)
O1 C1 C2 N1 -42.8(6)
C3 N1 C4 C5 -84.6(6)
C2 N1 C4 C5 151.8(4)
Fe1 N1 C4 C5 39.7(5)
C7 N2 C5 C4 168.0(5)
C6 N2 C5 C4 -74.7(6)
Fe1 N2 C5 C4 42.3(5)
N1 C4 C5 N2 -56.9(6)
Fe2 O2 C8 C9 -15.3(6)
Gd O2 C8 C9 144.3(4)
C11 N3 C9 C8 72.6(6)
C10 N3 C9 C8 -164.9(5)
Fe2 N3 C9 C8 -43.7(5)
O2 C8 C9 N3 41.6(6)
C9 N3 C11 C12 -146.6(5)
C10 N3 C11 C12 90.4(6)
Fe2 N3 C11 C12 -34.2(5)
C13 N4 C12 C11 -169.7(5)
C14 N4 C12 C11 72.4(6)
Fe2 N4 C12 C11 -47.1(5)
N3 C11 C12 N4 56.4(6)
Gd O4 C15 O3 -3.2(5)
Gd O4 C15 C16 176.8(4)
Gd O3 C15 O4 3.2(5)
Gd O3 C15 C16 -176.8(4)
O4 C15 C16 C21 176.9(5)
O3 C15 C16 C21 -3.1(8)
O4 C15 C16 C17 -3.1(8)
O3 C15 C16 C17 176.9(5)
C21 C16 C17 C18 1.0(8)
C15 C16 C17 C18 -178.9(5)
C16 C17 C18 C19 -0.3(9)
C17 C18 C19 C20 -0.5(9)
C18 C19 C20 C21 0.5(9)
C17 C16 C21 C20 -1.0(8)
C15 C16 C21 C20 179.0(5)
C19 C20 C21 C16 0.2(9)
Gd O6 C22 O5 12.0(5)
Gd O6 C22 C23 -164.7(4)
Gd O5 C22 O6 -12.1(5)
Gd O5 C22 C23 164.6(4)
O6 C22 C23 C24 -6.6(8)
O5 C22 C23 C24 176.6(5)
Gd C22 C23 C24 -97.4(17)
O6 C22 C23 C28 172.0(6)
O5 C22 C23 C28 -4.8(8)
Gd C22 C23 C28 81.2(18)
C28 C23 C24 C25 -1.0(10)
C22 C23 C24 C25 177.7(6)
C23 C24 C25 C26 -1.2(11)
C24 C25 C26 C27 2.4(11)
C25 C26 C27 C28 -1.3(11)
C24 C23 C28 C27 2.0(10)
C22 C23 C28 C27 -176.7(6)
C26 C27 C28 C23 -0.9(11)
Fe1 O10 C29 O11 -3.3(8)
Fe1 O10 C29 C30 176.9(3)
Fe2 O11 C29 O10 15.0(8)
Fe2 O11 C29 C30 -165.2(3)
O10 C29 C30 C35 -176.9(5)
O11 C29 C30 C35 3.3(8)
O10 C29 C30 C31 3.0(8)
O11 C29 C30 C31 -176.8(5)
C35 C30 C31 C32 0.5(8)
C29 C30 C31 C32 -179.5(5)
C30 C31 C32 C33 0.0(8)
C31 C32 C33 C34 -0.1(8)
C32 C33 C34 C35 -0.1(9)
C31 C30 C35 C34 -0.8(8)
C29 C30 C35 C34 179.2(5)
C33 C34 C35 C30 0.6(8)
Fe2 O13 C36 O12 -2.5(8)
Fe2 O13 C36 C37 175.3(3)
Fe1 O12 C36 O13 16.4(8)
Fe1 O12 C36 C37 -161.4(4)
O13 C36 C37 C42 -8.1(7)
O12 C36 C37 C42 169.9(5)
O13 C36 C37 C38 176.6(5)
O12 C36 C37 C38 -5.4(8)
C42 C37 C38 C39 1.0(9)
C36 C37 C38 C39 176.2(5)
C37 C38 C39 C40 -3.3(9)
C38 C39 C40 C41 3.7(10)
C39 C40 C41 C42 -1.7(10)
C38 C37 C42 C41 1.0(9)
C36 C37 C42 C41 -174.3(5)
C40 C41 C42 C37 -0.7(9)
